data_2007450
loop_
_publ_author_name
'Ng, Seik Weng'
'Turnbull, Mark M.'

_publ_section_title
;
 Methylphenylammonium Hydrogen 2,6-Pyridinedicarboxylate at 158K
;
_journal_issue 7
_journal_name_full 'Acta Crystallographica Section C'
_journal_page_first 1025
_journal_page_last 1027
_journal_paper_doi 10.1107/S0108270198001590
_journal_volume 54
_journal_year 1998
_chemical_formula_moiety 'C7 H10 N 1+ , C7 H4 N O4 1-'
_chemical_formula_sum 'C14 H14 N2 O4'
_chemical_formula_weight 274.27
_chemical_name_common 'Methylphenylammonium hydrogen dipicolinate'
_chemical_name_systematic
;
 Methylphenylammonium hydrogen 2,6-pyridinecarboxylate
;
_space_group_IT_number 14
_symmetry_cell_setting monoclinic
_symmetry_space_group_name_Hall '-P 2ybc'
_symmetry_space_group_name_H-M 'P 1 21/c 1'
_audit_creation_method SHELXL
_cell_angle_alpha 90.00
_cell_angle_beta 93.41(2)
_cell_angle_gamma 90.00
_cell_formula_units_Z 4
_cell_length_a 11.834(2)
_cell_length_b 8.841(2)
_cell_length_c 12.889(2)
_cell_measurement_reflns_used 21
_cell_measurement_temperature 158(2)
_cell_measurement_theta_max 12.5
_cell_measurement_theta_min 4.0
_cell_volume 1346.1(4)
_computing_cell_refinement XSCANS
_computing_data_collection 'XSCANS (Siemens, 1990)'
_computing_data_reduction XSCANS
_computing_molecular_graphics 'SHELXTL/PC Sheldrick, 1990b)'
_computing_publication_material SHELXL93
_computing_structure_refinement 'SHELXL93 (Sheldrick, 1993)'
_computing_structure_solution 'SHELXS86 (Sheldrick, 1990a)'
_diffrn_ambient_temperature 158(2)
_diffrn_measurement_device 'Siemens P4'
_diffrn_measurement_method '\w scan'
_diffrn_radiation_monochromator graphite
_diffrn_radiation_source 'fine-focus sealed tube'
_diffrn_radiation_type MoK\a
_diffrn_radiation_wavelength 0.71073
_diffrn_reflns_av_R_equivalents 0.052
_diffrn_reflns_av_sigmaI/netI 0.134
_diffrn_reflns_limit_h_max 14
_diffrn_reflns_limit_h_min -14
_diffrn_reflns_limit_k_max 10
_diffrn_reflns_limit_k_min 0
_diffrn_reflns_limit_l_max 15
_diffrn_reflns_limit_l_min 0
_diffrn_reflns_number 2843
_diffrn_reflns_theta_max 24.99
_diffrn_reflns_theta_min 2.80
_diffrn_standards_decay_% None
_diffrn_standards_interval_count 97
_diffrn_standards_number 3
_exptl_absorpt_coefficient_mu 0.101
_exptl_absorpt_correction_type none
_exptl_crystal_colour Colorless
_exptl_crystal_density_diffrn 1.353
_exptl_crystal_density_meas ?
_exptl_crystal_description 'Triangular block'
_exptl_crystal_F_000 576
_exptl_crystal_size_max 0.45
_exptl_crystal_size_mid 0.35
_exptl_crystal_size_min 0.21
_refine_diff_density_max 0.171
_refine_diff_density_min -0.252
_refine_ls_extinction_coef 'Not refined'
_refine_ls_extinction_method none
_refine_ls_goodness_of_fit_all 0.737
_refine_ls_goodness_of_fit_obs 0.955
_refine_ls_hydrogen_treatment
;
 O- and N-bonded H atoms were located and refined; riding model for the
 C-bonded H atoms, with U = 1.5U~eq~(C).
;
_refine_ls_matrix_type full
_refine_ls_number_parameters 193
_refine_ls_number_reflns 2372
_refine_ls_number_restraints 0
_refine_ls_restrained_S_all 0.737
_refine_ls_restrained_S_obs 0.955
_refine_ls_R_factor_all 0.103
_refine_ls_R_factor_obs .042
_refine_ls_shift/esd_max 0.001
_refine_ls_shift/esd_mean 0.000
_refine_ls_structure_factor_coef Fsqd
_refine_ls_weighting_details 'w = 1/[\s^2^(Fo^2^)+(0.0229P)^2^] where P=(Fo^2^+2Fc^2^)/3'
_refine_ls_weighting_scheme calc
_refine_ls_wR_factor_all 0.071
_refine_ls_wR_factor_obs .068
_reflns_number_observed 1167
_reflns_number_total 2372
_reflns_observed_criterion I>2sigma(I)
_cod_data_source_file ka1269.cif
_cod_data_source_block ka1269
_cod_depositor_comments
;
The following automatic conversions were performed:
'_symmetry_cell_setting' value 'Monoclinic' changed to 'monoclinic'
according to '/home/saulius/struct/CIF-dictionaries/cif_core.dic'
dictionary named 'cif_core.dic' version 2.4.1 from 2010-06-29.

Automatic conversion script
Id: cif_fix_enum 1527 2010-12-29 10:47:43Z saulius 

The following automatic conversions were performed:

'_exptl_crystal_density_meas' value 'Not measured' was changed to '?'
- the value is perceived as not measured.

Automatic conversion script
Id: cif_fix_values 3008 2015-01-20 13:52:24Z robertas 

The following automatic conversions were performed:

'_refine_ls_weighting_scheme' value 'calc w =
1/[\s^2^(Fo^2^)+(0.0229P)^2^] where P=(Fo^2^+2Fc^2^)/3' was changed
to 'calc'. New tag '_refine_ls_weighting_details' was created. The
value of the new tag was set to 'w = 1/[\s^2^(Fo^2^)+(0.0229P)^2^]
where P=(Fo^2^+2Fc^2^)/3'.

Automatic conversion script
Id: cif_fix_values 3143 2015-03-26 13:38:13Z robertas 
;
_cod_original_sg_symbol_H-M 'P 21/c'
_cod_database_code 2007450

loop_
_symmetry_equiv_pos_as_xyz
'x, y, z'
'-x, y+1/2, -z+1/2'
'-x, -y, -z'
'x, -y-1/2, z-1/2'

loop_
_atom_site_aniso_label
_atom_site_aniso_U_11
_atom_site_aniso_U_22
_atom_site_aniso_U_33
_atom_site_aniso_U_12
_atom_site_aniso_U_13
_atom_site_aniso_U_23
O1 .0400(10) .0270(10) .0160(10) -.0060(10) .0000(10) .0030(10)
O2 .0430(10) .0280(10) .0180(10) -.0030(10) -.0050(10) -.0030(10)
O3 .0380(10) .0220(10) .0190(10) -.0050(10) .0040(10) -.0030(10)
O4 .0330(10) .0280(10) .0150(10) -.0010(10) -.0010(10) .0000(10)
N1 .0210(10) .0200(10) .0170(10) .0040(10) -.0010(10) -.0020(10)
N2 .0260(10) .0210(10) .0210(10) .0020(10) .0010(10) -.0010(10)
C1 .032(2) .015(2) .018(2) .006(2) .0030(10) -.0020(10)
C2 .019(2) .019(2) .0200(10) .0050(10) .0030(10) .0000(10)
C3 .024(2) .019(2) .0190(10) .0010(10) -.0030(10) .0000(10)
C4 .020(2) .021(2) .027(2) .0020(10) .0010(10) .0000(10)
C5 .022(2) .020(2) .0180(10) .0040(10) -.0030(10) .0040(10)
C6 .017(2) .019(2) .0170(10) .0060(10) -.0010(10) .0010(10)
C7 .017(2) .025(2) .020(2) .0070(10) -.0020(10) -.0020(10)
C8 .019(2) .021(2) .024(2) .0010(10) -.0010(10) -.0040(10)
C9 .028(2) .042(2) .034(2) .001(2) -.004(2) .009(2)
C10 .031(2) .051(2) .041(2) -.004(2) .007(2) .011(2)
C11 .027(2) .039(2) .048(2) -.001(2) .001(2) -.001(2)
C12 .030(2) .034(2) .048(2) .006(2) -.005(2) .009(2)
C13 .035(2) .032(2) .031(2) .002(2) .001(2) .009(2)
C14 .053(2) .020(2) .032(2) .006(2) .007(2) -.0030(10)

loop_
_atom_site_label
_atom_site_fract_x
_atom_site_fract_y
_atom_site_fract_z
_atom_site_U_iso_or_equiv
_atom_site_thermal_displace_type
_atom_site_calc_flag
_atom_site_refinement_flags
_atom_site_occupancy
_atom_site_disorder_group
_atom_site_type_symbol
O1 .2765(2) -.1182(2) .76950(10) .0274(5) Uani d . 1 . O
O2 .4091(2) .0334(2) .84600(10) .0299(5) Uani d . 1 . O
O3 .2697(2) -.2125(2) .42170(10) .0262(5) Uani d . 1 . O
O4 .3139(2) -.0347(2) .30590(10) .0256(5) Uani d . 1 . O
N1 .3298(2) -.0338(2) .5821(2) .0196(5) Uani d . 1 . N
N2 .2210(2) -.3428(3) .6210(2) .0223(6) Uani d . 1 . N
C1 .3543(2) -.0127(3) .7697(2) .0216(7) Uani d . 1 . C
C2 .3704(2) .0506(3) .6629(2) .0193(6) Uani d . 1 . C
C3 .4273(2) .1859(3) .6515(2) .0209(7) Uani d . 1 . C
C4 .4429(2) .2394(3) .5525(2) .0229(7) Uani d . 1 . C
C5 .4014(2) .1541(3) .4686(2) .0200(7) Uani d . 1 . C
C6 .3471(2) .0183(3) .4856(2) .0178(6) Uani d . 1 . C
C7 .3071(2) -.0825(3) .3959(2) .0204(7) Uani d . 1 . C
C8 .1009(2) -.3116(3) .6354(2) .0215(7) Uani d . 1 . C
C9 .0496(2) -.3774(3) .7167(2) .0347(8) Uani d . 1 . C
C10 -.0644(3) -.3513(4) .7291(2) .0411(9) Uani d . 1 . C
C11 -.1257(3) -.2598(3) .6593(2) .0380(8) Uani d . 1 . C
C12 -.0734(3) -.1960(3) .5773(2) .0378(8) Uani d . 1 . C
C13 .0407(2) -.2209(3) .5647(2) .0324(8) Uani d . 1 . C
C14 .2373(3) -.4796(3) .5555(2) .0350(8) Uani d . 1 . C
H1 .272(3) -.170(4) .835(3) .100(10) Uiso d . 1 . H
H2a .261(3) -.248(4) .587(2) .090(10) Uiso d . 1 . H
H2b .261(2) -.360(3) .697(2) .044(9) Uiso d . 1 . H
H3 .4553(2) .2411(3) .7108(2) .031 Uiso calc R 1 . H
H4 .4811(2) .3323(3) .5423(2) .034 Uiso calc R 1 . H
H5 .4100(2) .1886(3) .3998(2) .030 Uiso calc R 1 . H
H9 .0919(2) -.4406(3) .7643(2) .052 Uiso calc R 1 . H
H10 -.1003(3) -.3963(4) .7854(2) .062 Uiso calc R 1 . H
H12 -.1159(3) -.1343(3) .5289(2) .057 Uiso calc R 1 . H
H11 -.2037(3) -.2410(3) .6680(2) .057 Uiso calc R 1 . H
H13 .0768(2) -.1762(3) .5084(2) .049 Uiso calc R 1 . H
H14a .3183(3) -.4959(3) .5481(2) .052 Uiso calc R 1 . H
H14b .1991(3) -.4646(3) .4867(2) .052 Uiso calc R 1 . H
H14c .2051(3) -.5681(3) .5887(2) .052 Uiso calc R 1 . H

loop_
_atom_type_symbol
_atom_type_description
_atom_type_scat_dispersion_real
_atom_type_scat_dispersion_imag
_atom_type_scat_source
C C 0.0033 0.0016 'International Tables Vol C Tables 4.2.6.8 and 6.1.1.4'
H H 0.0000 0.0000 'International Tables Vol C Tables 4.2.6.8 and 6.1.1.4'
N N 0.0061 0.0033 'International Tables Vol C Tables 4.2.6.8 and 6.1.1.4'
O O 0.0106 0.0060 'International Tables Vol C Tables 4.2.6.8 and 6.1.1.4'

loop_
_geom_angle_atom_site_label_1
_geom_angle_atom_site_label_2
_geom_angle_atom_site_label_3
_geom_angle
_geom_angle_publ_flag
C2 N1 C6 117.1(2) yes
C8 N2 C14 112.4(2) yes
O1 C1 O2 125.5(2) yes
O1 C1 C2 112.9(2) yes
O2 C1 C2 121.5(3) yes
N1 C2 C1 116.2(2) yes
N1 C2 C3 123.3(2) yes
C1 C2 C3 120.5(2) yes
C2 C3 C4 119.1(3) yes
C3 C4 C5 118.2(3) yes
C4 C5 C6 119.7(2) yes
N1 C6 C5 122.5(2) yes
N1 C6 C7 116.4(2) yes
C5 C6 C7 121.1(2) yes
O3 C7 O4 126.1(2) yes
O3 C7 C6 115.3(2) yes
O4 C7 C6 118.6(3) yes
C9 C8 C13 121.1(3) yes
C9 C8 N2 119.5(2) yes
C13 C8 N2 119.4(3) yes
C8 C9 C10 119.7(3) yes
C9 C10 C11 119.9(3) yes
C12 C11 C10 119.7(3) yes
C11 C12 C13 120.7(3) yes
C8 C13 C12 118.9(3) yes

loop_
_geom_bond_atom_site_label_1
_geom_bond_atom_site_label_2
_geom_bond_site_symmetry_2
_geom_bond_distance
_geom_bond_publ_flag
O1 C1 . 1.310(3) yes
O2 C1 . 1.216(3) yes
O3 C7 . 1.283(3) yes
O4 C7 . 1.242(3) yes
N1 C2 . 1.347(3) yes
N1 C6 . 1.353(3) yes
N2 C8 . 1.470(3) yes
N2 C14 . 1.494(3) yes
C1 C2 . 1.508(3) yes
C2 C3 . 1.384(3) yes
C3 C4 . 1.384(3) yes
C4 C5 . 1.383(3) yes
C5 C6 . 1.385(3) yes
C6 C7 . 1.513(3) yes
C8 C9 . 1.372(3) yes
C8 C13 . 1.379(3) yes
C9 C10 . 1.388(4) yes
C10 C11 . 1.382(4) yes
C11 C12 . 1.377(4) yes
C12 C13 . 1.388(4) yes
N2 N1 . 3.074(3) no
N2 O4 4_556 2.784(3) no
N2 O1 . 2.809(3) no
N2 O3 . 2.904(3) no
O1 O3 4_556 2.472(2) no
